data_7126128
loop_
_publ_author_name
'Mallick, Arijit'
'Liang, Hanfeng'
'Shekhah, Osama'
'Jia, Jiangtao'
'Mouchaham, Georges'
'Shkurenko, Aleksander'
'Belmabkhout, Youssef'
'Alshareef, Husam N.'
'Eddaoudi, Mohamed'

_publ_section_title
;
 Made-to-order porous electrodes for supercapacitors: MOFs embedded with
 redox-active centers as a case study.
;
_journal_issue 12
_journal_name_full 'Chemical communications (Cambridge, England)'
_journal_page_first 1883
_journal_page_last 1886
_journal_paper_doi 10.1039/c9cc08860a
_journal_volume 56
_journal_year 2020
_chemical_formula_moiety '(Zr 4+)6 (O H 1-)16 (C54 H26 N2 O12 4-)2'
_chemical_formula_sum 'C108 H68 N4 O40 Zr6'
_chemical_formula_weight 2608.98
_space_group_crystal_system orthorhombic
_space_group_IT_number 65
_space_group_name_Hall '-C 2 2'
_space_group_name_H-M_alt 'C m m m'
_atom_sites_solution_hydrogens geom
_atom_sites_solution_primary direct
_atom_sites_solution_secondary difmap
_audit_creation_method SHELXL-2014/7
_audit_update_record
;
2018-06-14 deposited with the CCDC.	2020-01-06 downloaded from the CCDC.
;
_cell_angle_alpha 90
_cell_angle_beta 90
_cell_angle_gamma 90
_cell_formula_units_Z 2
_cell_length_a 20.7974(9)
_cell_length_b 34.3196(13)
_cell_length_c 24.2844(9)
_cell_measurement_reflns_used 8317
_cell_measurement_temperature 100.0(1)
_cell_measurement_theta_max 51.24
_cell_measurement_theta_min 4.41
_cell_volume 17333.2(12)
_computing_cell_refinement 'SAINT v8.34A (Bruker, 2013)'
_computing_data_collection 'Bruker APEX2 v2009.3-0 (Bruker AXS Inc., 2009)'
_computing_data_reduction 'SAINT v8.34A (Bruker, 2013)'
_computing_molecular_graphics 'DIAMOND (Crystal Impact GbR, 2009'
_computing_publication_material 'PublCIF. Westrip, S. P. (2010). J. Appl. Cryst. 43, 920-925.'
_computing_structure_refinement 'SHELXL-2014/7 (Sheldrick, 2014)'
_computing_structure_solution 'ShelXS (Sheldrick, 2008)'
_diffrn_ambient_temperature 100.0(1)
_diffrn_detector_area_resol_mean 8.3
_diffrn_measured_fraction_theta_full 0.994
_diffrn_measured_fraction_theta_max 0.994
_diffrn_measurement_device_type 'Bruker X8 PROSPECTOR APEX2 CCD'
_diffrn_measurement_method '\f and \w scans'
_diffrn_radiation_monochromator mirrors
_diffrn_radiation_type CuK\a
_diffrn_radiation_wavelength 1.54178
_diffrn_reflns_av_R_equivalents 0.0532
_diffrn_reflns_av_unetI/netI 0.0461
_diffrn_reflns_Laue_measured_fraction_full 0.994
_diffrn_reflns_Laue_measured_fraction_max 0.994
_diffrn_reflns_limit_h_max 20
_diffrn_reflns_limit_h_min -20
_diffrn_reflns_limit_k_max 21
_diffrn_reflns_limit_k_min -34
_diffrn_reflns_limit_l_max 24
_diffrn_reflns_limit_l_min -23
_diffrn_reflns_number 22259
_diffrn_reflns_point_group_measured_fraction_full 0.994
_diffrn_reflns_point_group_measured_fraction_max 0.994
_diffrn_reflns_theta_full 50.421
_diffrn_reflns_theta_max 50.421
_diffrn_reflns_theta_min 4.409
_diffrn_source 'Incoatec I\ms'
_exptl_absorpt_coefficient_mu 1.666
_exptl_absorpt_correction_T_max 0.1249
_exptl_absorpt_correction_T_min 0.0414
_exptl_absorpt_correction_type multi-scan
_exptl_absorpt_process_details
;
SADABS-2016/2 (Bruker,2016/2) was used for absorption correction.
wR2(int) was 0.1216 before and 0.0634 after correction.
The Ratio of minimum to maximum transmission is 0.3315.
The \l/2 correction factor is Not present.
;
_exptl_crystal_colour colorless
_exptl_crystal_density_diffrn 0.500
_exptl_crystal_description plate
_exptl_crystal_F_000 2608
_exptl_crystal_size_max 0.150
_exptl_crystal_size_mid 0.030
_exptl_crystal_size_min 0.003
_refine_diff_density_max 0.494
_refine_diff_density_min -0.594
_refine_diff_density_rms 0.058
_refine_ls_extinction_method none
_refine_ls_goodness_of_fit_ref 1.063
_refine_ls_hydrogen_treatment constr
_refine_ls_matrix_type full
_refine_ls_number_parameters 216
_refine_ls_number_reflns 4918
_refine_ls_number_restraints 192
_refine_ls_restrained_S_all 1.057
_refine_ls_R_factor_all 0.0621
_refine_ls_R_factor_gt 0.0517
_refine_ls_shift/su_max 0.000
_refine_ls_shift/su_mean 0.000
_refine_ls_structure_factor_coef Fsqd
_refine_ls_weighting_details 'w=1/[\s^2^(Fo^2^)+(0.1207P)^2^] where P=(Fo^2^+2Fc^2^)/3'
_refine_ls_weighting_scheme calc
_refine_ls_wR_factor_gt 0.1716
_refine_ls_wR_factor_ref 0.1767
_reflns_Friedel_coverage 0.000
_reflns_number_gt 3701
_reflns_number_total 4918
_reflns_threshold_expression 'I > 2\s(I)'
_cod_data_source_file c9cc08860a2.cif
_cod_data_source_block shelx
_cod_original_cell_volume 17333(1)
_cod_database_code 7126128
_shelx_shelxl_version_number 2014/7
_shelx_space_group_comment
;
The symmetry employed for this shelxl refinement is uniquely defined
by the following loop, which should always be used as a source of
symmetry information in preference to the above space-group names.
They are only intended as comments.
;
_shelx_estimated_absorpt_t_min 0.788
_shelx_estimated_absorpt_t_max 0.995
_platon_squeeze_void_probe_radius 1.20

loop_
_space_group_symop_operation_xyz
'x, y, z'
'-x, -y, z'
'-x, y, -z'
'x, -y, -z'
'x+1/2, y+1/2, z'
'-x+1/2, -y+1/2, z'
'-x+1/2, y+1/2, -z'
'x+1/2, -y+1/2, -z'
'-x, -y, -z'
'x, y, -z'
'x, -y, z'
'-x, y, z'
'-x+1/2, -y+1/2, -z'
'x+1/2, y+1/2, -z'
'x+1/2, -y+1/2, z'
'-x+1/2, y+1/2, z'

loop_
_atom_site_label
_atom_site_type_symbol
_atom_site_fract_x
_atom_site_fract_y
_atom_site_fract_z
_atom_site_U_iso_or_equiv
_atom_site_adp_type
_atom_site_occupancy
_atom_site_site_symmetry_order
_atom_site_calc_flag
_atom_site_refinement_flags_posn
_atom_site_refinement_flags_adp
_atom_site_refinement_flags_occupancy
_atom_site_disorder_assembly
_atom_site_disorder_group
Zr1 Zr 0.5000 0.57120(2) 0.5000 0.0641(3) Uani 1 4 d S T P . .
Zr2 Zr 0.58490(3) 0.5000 0.57300(2) 0.0686(3) Uani 1 2 d S T P A .
O1 O 0.56398(17) 0.60361(8) 0.55409(12) 0.0703(9) Uani 1 1 d . U . . .
O2 O 0.61794(19) 0.55894(8) 0.60284(13) 0.0877(11) Uani 1 1 d D U . . .
O1H O 0.5000 0.53424(14) 0.5718(2) 0.0982(17) Uani 1 2 d S T P A 2
H1H H 0.5000 0.5513 0.6052 0.118 Uiso 1 2 calc R U P A 2
O2H O 0.5848(3) 0.53431(14) 0.5000 0.0994(18) Uani 1 2 d S T P A 2
H2H H 0.6239 0.5513 0.5000 0.119 Uiso 1 2 calc R U P A 2
O3H O 0.5774(3) 0.5000 0.66308(18) 0.0908(16) Uani 1 2 d S T P . .
H3H H 0.5958 0.4802 0.6758 0.136 Uiso 0.5 1 calc R U P A .
O4H O 0.6907(3) 0.5000 0.5684(3) 0.1033(17) Uani 1 2 d S T P . .
H4H H 0.7038 0.4772 0.5631 0.155 Uiso 0.5 1 calc R U P A .
C1 C 0.6030(3) 0.59357(12) 0.58979(19) 0.0770(13) Uani 1 1 d D U . . .
C2 C 0.63563(18) 0.62547(6) 0.62183(11) 0.0816(14) Uani 1 1 d DG U . . .
C3 C 0.62942(19) 0.66362(7) 0.60337(11) 0.0965(18) Uani 1 1 d G U . . .
H3 H 0.6053 0.6690 0.5711 0.116 Uiso 1 1 calc R U . . .
C4 C 0.65851(19) 0.69384(5) 0.63220(12) 0.1035(19) Uani 1 1 d G U . . .
H4 H 0.6543 0.7199 0.6196 0.124 Uiso 1 1 calc R U . . .
C5 C 0.69382(18) 0.68591(7) 0.67949(11) 0.0898(16) Uani 1 1 d DG U . . .
C6 C 0.70004(18) 0.64776(8) 0.69795(11) 0.0974(18) Uani 1 1 d G U . . .
H6 H 0.7242 0.6423 0.7303 0.117 Uiso 1 1 calc R U . . .
C7 C 0.67095(18) 0.61754(6) 0.66912(12) 0.0919(16) Uani 1 1 d G U . . .
H7 H 0.6752 0.5915 0.6817 0.110 Uiso 1 1 calc R U . . .
C8 C 0.7500 0.7500 0.6829(2) 0.092(2) Uani 1 2 d DS TU P . .
H8 H 0.7500 0.7500 0.6437 0.110 Uiso 1 2 calc R U P . .
C9 C 0.7233(3) 0.71862(13) 0.71078(15) 0.0881(16) Uani 1 1 d D U . . .
C10 C 0.7251(3) 0.71843(14) 0.76897(16) 0.0985(19) Uani 1 1 d D U . . .
H10 H 0.7092 0.6967 0.7890 0.118 Uiso 1 1 calc R U . . .
C11 C 0.7500 0.7500 0.7960(2) 0.100(2) Uani 1 2 d DS TU P . .
N1 N 0.7500 0.7500 0.8568(2) 0.0943(16) Uani 1 2 d S TU P . .
O3A O 0.8333(6) 0.7088(4) 0.8561(5) 0.147(5) Uani 0.5 1 d D U P B 1
C12A C 0.7953(6) 0.7275(3) 0.8839(5) 0.103(3) Uani 0.5 1 d D U P B 1
C13A C 0.7944(4) 0.7278(2) 0.9423(4) 0.096(3) Uani 0.5 1 d D U P B 1
O3B O 0.8559(7) 0.7318(4) 0.8560(6) 0.181(7) Uani 0.5 1 d D U P B 2
C12B C 0.8081(8) 0.7400(2) 0.8833(5) 0.128(5) Uani 0.5 1 d D U P B 2
C13B C 0.8047(5) 0.7406(2) 0.9415(5) 0.125(5) Uani 0.5 1 d D U P B 2
C14 C 0.7500 0.7500 0.97119(16) 0.0903(19) Uani 1 2 d DS TU P . .
C15A C 0.8377(7) 0.7062(4) 0.97108(19) 0.154(8) Uani 0.5 1 d D U P B 1
H15A H 0.8685 0.6910 0.9518 0.185 Uiso 0.5 1 calc R U P B 1
C15B C 0.8586(8) 0.7316(4) 0.9713(2) 0.169(9) Uani 0.5 1 d D U P B 2
H15B H 0.8970 0.7251 0.9523 0.202 Uiso 0.5 1 calc R U P B 2

loop_
_atom_site_aniso_label
_atom_site_aniso_U_11
_atom_site_aniso_U_22
_atom_site_aniso_U_33
_atom_site_aniso_U_23
_atom_site_aniso_U_13
_atom_site_aniso_U_12
Zr1 0.1042(8) 0.0385(4) 0.0497(5) 0.000 0.000 0.000
Zr2 0.1059(6) 0.0430(4) 0.0569(4) 0.000 -0.0078(3) 0.000
O1 0.110(2) 0.0443(15) 0.0566(16) 0.0041(14) -0.0006(16) -0.0056(16)
O2 0.127(3) 0.0543(16) 0.082(2) -0.0017(15) -0.025(2) -0.0077(18)
O1H 0.102(4) 0.057(3) 0.135(4) 0.023(3) 0.000 0.000
O2H 0.162(6) 0.067(3) 0.069(3) 0.000 0.000 0.029(3)
O3H 0.148(5) 0.056(3) 0.069(3) 0.000 -0.016(3) 0.000
O4H 0.123(5) 0.076(3) 0.111(4) 0.000 -0.011(3) 0.000
C1 0.120(4) 0.048(2) 0.064(2) 0.0013(18) -0.004(2) -0.006(2)
C2 0.133(4) 0.0517(19) 0.060(2) 0.0035(17) -0.008(2) -0.016(2)
C3 0.170(5) 0.054(2) 0.065(3) 0.0020(18) -0.026(3) -0.020(2)
C4 0.189(5) 0.056(2) 0.065(2) 0.004(2) -0.027(3) -0.031(3)
C5 0.153(4) 0.063(2) 0.053(2) 0.0053(17) -0.006(2) -0.032(2)
C6 0.155(5) 0.071(2) 0.066(3) 0.0092(19) -0.016(3) -0.034(3)
C7 0.147(4) 0.062(2) 0.067(2) 0.009(2) -0.017(3) -0.025(3)
C8 0.164(7) 0.063(3) 0.048(3) 0.000 0.000 -0.034(4)
C9 0.147(5) 0.065(2) 0.053(2) 0.0012(17) -0.002(2) -0.033(3)
C10 0.165(6) 0.077(3) 0.054(2) 0.0039(19) -0.006(2) -0.049(3)
C11 0.164(6) 0.087(4) 0.049(2) 0.000 0.000 -0.049(4)
N1 0.154(4) 0.081(4) 0.047(2) 0.000 0.000 -0.041(3)
O3A 0.213(9) 0.177(10) 0.050(4) -0.008(5) -0.004(5) 0.037(8)
C12A 0.164(6) 0.094(6) 0.052(3) -0.005(3) 0.001(3) -0.025(5)
C13A 0.153(6) 0.086(6) 0.049(3) -0.002(3) -0.001(3) -0.020(5)
O3B 0.175(6) 0.30(2) 0.071(5) -0.009(8) 0.010(4) 0.016(8)
C12B 0.160(5) 0.165(13) 0.060(3) 0.002(4) 0.004(3) -0.015(5)
C13B 0.150(6) 0.167(13) 0.059(4) 0.001(4) 0.002(3) -0.008(6)
C14 0.140(5) 0.078(4) 0.052(3) 0.000 0.000 -0.033(4)
C15A 0.220(12) 0.181(15) 0.059(5) -0.002(6) 0.002(5) 0.059(12)
C15B 0.153(7) 0.28(2) 0.074(6) 0.025(7) 0.006(4) 0.010(9)

loop_
_atom_type_symbol
_atom_type_description
_atom_type_scat_dispersion_real
_atom_type_scat_dispersion_imag
_atom_type_scat_source
C C 0.0181 0.0091 'International Tables Vol C Tables 4.2.6.8 and 6.1.1.4'
H H 0.0000 0.0000 'International Tables Vol C Tables 4.2.6.8 and 6.1.1.4'
N N 0.0311 0.0180 'International Tables Vol C Tables 4.2.6.8 and 6.1.1.4'
O O 0.0492 0.0322 'International Tables Vol C Tables 4.2.6.8 and 6.1.1.4'
Zr Zr -0.1862 2.2449 'International Tables Vol C Tables 4.2.6.8 and 6.1.1.4'

loop_
_geom_angle_atom_site_label_1
_geom_angle_atom_site_label_2
_geom_angle_atom_site_label_3
_geom_angle
_geom_angle_site_symmetry_1
_geom_angle_site_symmetry_3
_geom_angle_publ_flag
O1H Zr1 O1H 107.9(3) 10_556 . ?
O1H Zr1 O2H 69.93(10) 10_556 . ?
O1H Zr1 O2H 69.93(10) . . ?
O1H Zr1 O2H 69.93(10) 10_556 3_656 ?
O1H Zr1 O2H 69.93(10) . 3_656 ?
O2H Zr1 O2H 108.7(3) . 3_656 ?
O1H Zr1 O1 79.20(13) 10_556 3_656 ?
O1H Zr1 O1 142.09(9) . 3_656 ?
O2H Zr1 O1 142.65(8) . 3_656 ?
O2H Zr1 O1 78.54(14) 3_656 3_656 ?
O1H Zr1 O1 79.20(13) 10_556 10_556 ?
O1H Zr1 O1 142.09(9) . 10_556 ?
O2H Zr1 O1 78.54(14) . 10_556 ?
O2H Zr1 O1 142.65(8) 3_656 10_556 ?
O1 Zr1 O1 75.41(17) 3_656 10_556 ?
O1H Zr1 O1 142.09(9) 10_556 12_655 ?
O1H Zr1 O1 79.20(13) . 12_655 ?
O2H Zr1 O1 142.65(8) . 12_655 ?
O2H Zr1 O1 78.54(14) 3_656 12_655 ?
O1 Zr1 O1 74.29(15) 3_656 12_655 ?
O1 Zr1 O1 118.51(15) 10_556 12_655 ?
O1H Zr1 O1 142.09(9) 10_556 . ?
O1H Zr1 O1 79.20(13) . . ?
O2H Zr1 O1 78.54(14) . . ?
O2H Zr1 O1 142.66(8) 3_656 . ?
O1 Zr1 O1 118.51(15) 3_656 . ?
O1 Zr1 O1 74.28(15) 10_556 . ?
O1 Zr1 O1 75.42(17) 12_655 . ?
O1H Zr1 Zr2 34.82(7) 10_556 9_666 ?
O1H Zr1 Zr2 89.93(12) . 9_666 ?
O2H Zr1 Zr2 90.15(13) . 9_666 ?
O2H Zr1 Zr2 35.16(7) 3_656 9_666 ?
O1 Zr1 Zr2 75.07(8) 3_656 9_666 ?
O1 Zr1 Zr2 111.10(7) 10_556 9_666 ?
O1 Zr1 Zr2 110.76(9) 12_655 9_666 ?
O1 Zr1 Zr2 166.42(8) . 9_666 ?
O1H Zr1 Zr2 89.93(12) 10_556 2_665 ?
O1H Zr1 Zr2 34.82(7) . 2_665 ?
O2H Zr1 Zr2 90.15(13) . 2_665 ?
O2H Zr1 Zr2 35.16(7) 3_656 2_665 ?
O1 Zr1 Zr2 110.76(9) 3_656 2_665 ?
O1 Zr1 Zr2 166.42(8) 10_556 2_665 ?
O1 Zr1 Zr2 75.07(8) 12_655 2_665 ?
O1 Zr1 Zr2 111.10(7) . 2_665 ?
Zr2 Zr1 Zr2 60.912(18) 9_666 2_665 ?
O1H Zr1 Zr2 34.82(7) 10_556 10_556 ?
O1H Zr1 Zr2 89.93(12) . 10_556 ?
O2H Zr1 Zr2 35.16(7) . 10_556 ?
O2H Zr1 Zr2 90.15(13) 3_656 10_556 ?
O1 Zr1 Zr2 111.10(7) 3_656 10_556 ?
O1 Zr1 Zr2 75.07(8) 10_556 10_556 ?
O1 Zr1 Zr2 166.42(8) 12_655 10_556 ?
O1 Zr1 Zr2 110.76(9) . 10_556 ?
Zr2 Zr1 Zr2 60.65(2) 9_666 10_556 ?
Zr2 Zr1 Zr2 91.35(2) 2_665 10_556 ?
O1H Zr1 Zr2 89.93(12) 10_556 . ?
O1H Zr1 Zr2 34.82(7) . . ?
O2H Zr1 Zr2 35.15(7) . . ?
O2H Zr1 Zr2 90.15(13) 3_656 . ?
O1 Zr1 Zr2 166.42(8) 3_656 . ?
O1 Zr1 Zr2 110.76(9) 10_556 . ?
O1 Zr1 Zr2 111.10(7) 12_655 . ?
O1 Zr1 Zr2 75.07(8) . . ?
Zr2 Zr1 Zr2 91.36(2) 9_666 . ?
Zr2 Zr1 Zr2 60.65(2) 2_665 . ?
Zr2 Zr1 Zr2 60.912(18) 10_556 . ?
O1H Zr2 O1H 67.3(2) . 2_665 ?
O1H Zr2 O2H 107.1(2) . 11_565 ?
O1H Zr2 O2H 71.40(19) 2_665 11_565 ?
O1H Zr2 O2H 71.40(19) . . ?
O1H Zr2 O2H 107.1(2) 2_665 . ?
O2H Zr2 O2H 67.2(2) 11_565 . ?
O1H Zr2 O3H 87.4(2) . . ?
O1H Zr2 O3H 87.4(2) 2_665 . ?
O2H Zr2 O3H 146.18(11) 11_565 . ?
O2H Zr2 O3H 146.18(11) . . ?
O1H Zr2 O4H 146.17(10) . . ?
O1H Zr2 O4H 146.16(10) 2_665 . ?
O2H Zr2 O4H 87.6(2) 11_565 . ?
O2H Zr2 O4H 87.6(2) . . ?
O3H Zr2 O4H 97.0(2) . . ?
O1H Zr2 O2 76.19(15) . . ?
O1H Zr2 O2 139.00(15) 2_665 . ?
O2H Zr2 O2 139.82(15) 11_565 . ?
O2H Zr2 O2 76.80(14) . . ?
O3H Zr2 O2 72.62(10) . . ?
O4H Zr2 O2 73.27(12) . . ?
O1H Zr2 O2 139.00(15) . 11_565 ?
O1H Zr2 O2 76.18(15) 2_665 11_565 ?
O2H Zr2 O2 76.80(14) 11_565 11_565 ?
O2H Zr2 O2 139.82(14) . 11_565 ?
O3H Zr2 O2 72.62(10) . 11_565 ?
O4H Zr2 O2 73.27(12) . 11_565 ?
O2 Zr2 O2 127.46(17) . 11_565 ?
O1H Zr2 Zr1 87.69(13) . 9_666 ?
O1H Zr2 Zr1 35.47(12) 2_665 9_666 ?
O2H Zr2 Zr1 35.97(14) 11_565 9_666 ?
O2H Zr2 Zr1 87.93(13) . 9_666 ?
O3H Zr2 Zr1 118.01(10) . 9_666 ?
O4H Zr2 Zr1 118.59(10) . 9_666 ?
O2 Zr2 Zr1 160.58(9) . 9_666 ?
O2 Zr2 Zr1 71.94(8) 11_565 9_666 ?
O1H Zr2 Zr1 35.48(12) . . ?
O1H Zr2 Zr1 87.69(13) 2_665 . ?
O2H Zr2 Zr1 87.93(13) 11_565 . ?
O2H Zr2 Zr1 35.97(14) . . ?
O3H Zr2 Zr1 118.01(10) . . ?
O4H Zr2 Zr1 118.59(10) . . ?
O2 Zr2 Zr1 71.94(8) . . ?
O2 Zr2 Zr1 160.58(9) 11_565 . ?
Zr1 Zr2 Zr1 88.64(2) 9_666 . ?
O1H Zr2 Zr2 33.65(11) . 2_665 ?
O1H Zr2 Zr2 33.65(11) 2_665 2_665 ?
O2H Zr2 Zr2 89.94(16) 11_565 2_665 ?
O2H Zr2 Zr2 89.94(16) . 2_665 ?
O3H Zr2 Zr2 85.91(16) . 2_665 ?
O4H Zr2 Zr2 177.09(16) . 2_665 ?
O2 Zr2 Zr2 107.73(10) . 2_665 ?
O2 Zr2 Zr2 107.73(10) 11_565 2_665 ?
Zr1 Zr2 Zr2 59.676(11) 9_666 2_665 ?
Zr1 Zr2 Zr2 59.676(11) . 2_665 ?
O1H Zr2 Zr2 89.20(14) . 10_556 ?
O1H Zr2 Zr2 89.20(14) 2_665 10_556 ?
O2H Zr2 Zr2 33.59(11) 11_565 10_556 ?
O2H Zr2 Zr2 33.59(11) . 10_556 ?
O3H Zr2 Zr2 175.91(16) . 10_556 ?
O4H Zr2 Zr2 87.09(16) . 10_556 ?
O2 Zr2 Zr2 108.74(8) . 10_556 ?
O2 Zr2 Zr2 108.74(8) 11_565 10_556 ?
Zr1 Zr2 Zr2 59.543(9) 9_666 10_556 ?
Zr1 Zr2 Zr2 59.544(9) . 10_556 ?
Zr2 Zr2 Zr2 90.0 2_665 10_556 ?
C1 O1 Zr1 133.0(3) . . ?
C1 O2 Zr2 133.3(3) . . ?
Zr2 O1H Zr2 112.7(2) 2_665 . ?
Zr2 O1H Zr1 109.70(16) 2_665 . ?
Zr2 O1H Zr1 109.70(16) . . ?
Zr2 O1H H1H 108.2 2_665 . ?
Zr2 O1H H1H 108.2 . . ?
Zr1 O1H H1H 108.2 . . ?
Zr2 O2H Zr2 112.8(2) 10_556 . ?
Zr2 O2H Zr1 108.87(18) 10_556 . ?
Zr2 O2H Zr1 108.87(18) . . ?
Zr2 O2H H2H 108.7 10_556 . ?
Zr2 O2H H2H 108.7 . . ?
Zr1 O2H H2H 108.7 . . ?
Zr2 O3H H3H 109.5 . . ?
Zr2 O4H H4H 109.5 . . ?
O1 C1 O2 126.6(4) . . ?
O1 C1 C2 117.1(4) . . ?
O2 C1 C2 116.3(4) . . ?
C3 C2 C7 120.0 . . ?
C3 C2 C1 118.5(3) . . ?
C7 C2 C1 121.5(3) . . ?
C2 C3 C4 120.0 . . ?
C2 C3 H3 120.0 . . ?
C4 C3 H3 120.0 . . ?
C5 C4 C3 120.0 . . ?
C5 C4 H4 120.0 . . ?
C3 C4 H4 120.0 . . ?
C4 C5 C6 120.0 . . ?
C4 C5 C9 119.5(3) . . ?
C6 C5 C9 120.5(3) . . ?
C7 C6 C5 120.0 . . ?
C7 C6 H6 120.0 . . ?
C5 C6 H6 120.0 . . ?
C6 C7 C2 120.0 . . ?
C6 C7 H7 120.0 . . ?
C2 C7 H7 120.0 . . ?
C9 C8 C9 121.5(5) 6_665 . ?
C9 C8 H8 119.2 6_665 . ?
C9 C8 H8 119.2 . . ?
C8 C9 C10 118.8(4) . . ?
C8 C9 C5 120.0(3) . . ?
C10 C9 C5 121.2(4) . . ?
C11 C10 C9 119.1(4) . . ?
C11 C10 H10 120.5 . . ?
C9 C10 H10 120.5 . . ?
C10 C11 C10 122.6(6) 6_665 . ?
C10 C11 N1 118.7(3) 6_665 . ?
C10 C11 N1 118.7(3) . . ?
C12A N1 C12A 123.3(10) 6_665 . ?
C12B N1 C12B 125.8(11) 6_665 . ?
C12A N1 C11 118.4(5) 6_665 . ?
C12A N1 C11 118.4(5) . . ?
C12B N1 C11 117.1(6) 6_665 . ?
C12B N1 C11 117.1(6) . . ?
O3A C12A N1 118.1(11) . . ?
O3A C12A C13A 124.4(13) . . ?
N1 C12A C13A 117.5(11) . . ?
C15A C13A C14 118.7(10) . . ?
C15A C13A C12A 120.1(9) . . ?
C14 C13A C12A 121.1(10) . . ?
O3B C12B N1 120.3(12) . . ?
O3B C12B C13B 125.6(15) . . ?
N1 C12B C13B 114.1(12) . . ?
C15B C13B C14 116.7(12) . . ?
C15B C13B C12B 118.9(10) . . ?
C14 C13B C12B 124.4(12) . . ?
C13B C14 C13B 117.2(12) . 6_665 ?
C13A C14 C13A 119.3(11) . 6_665 ?
C13B C14 C14 121.4(6) . 10_557 ?
C13B C14 C14 121.4(6) 6_665 10_557 ?
C13A C14 C14 120.3(5) . 10_557 ?
C13A C14 C14 120.3(5) 6_665 10_557 ?
C13A C15A C15A 121.0(6) . 10_557 ?
C13A C15A H15A 119.5 . . ?
C15A C15A H15A 119.5 10_557 . ?
C13B C15B C15B 121.9(6) . 10_557 ?
C13B C15B H15B 119.1 . . ?
C15B C15B H15B 119.1 10_557 . ?

loop_
_geom_bond_atom_site_label_1
_geom_bond_atom_site_label_2
_geom_bond_distance
_geom_bond_site_symmetry_2
_geom_bond_publ_flag
Zr1 O1H 2.156(5) 10_556 ?
Zr1 O1H 2.156(5) . ?
Zr1 O2H 2.171(5) . ?
Zr1 O2H 2.171(5) 3_656 ?
Zr1 O1 2.176(3) 3_656 ?
Zr1 O1 2.176(3) 10_556 ?
Zr1 O1 2.176(3) 12_655 ?
Zr1 O1 2.176(3) . ?
Zr1 Zr2 3.4973(6) 9_666 ?
Zr1 Zr2 3.4973(6) 2_665 ?
Zr1 Zr2 3.4973(6) 10_556 ?
Zr1 Zr2 3.4974(6) . ?
Zr2 O1H 2.121(3) . ?
Zr2 O1H 2.121(3) 2_665 ?
Zr2 O2H 2.128(3) 11_565 ?
Zr2 O2H 2.128(3) . ?
Zr2 O3H 2.193(4) . ?
Zr2 O4H 2.203(6) . ?
Zr2 O2 2.256(3) . ?
Zr2 O2 2.256(3) 11_565 ?
Zr2 Zr1 3.4973(6) 9_666 ?
Zr2 Zr2 3.5315(14) 2_665 ?
Zr2 Zr2 3.5454(10) 10_556 ?
O1 C1 1.237(5) . ?
O2 C1 1.268(5) . ?
O1H Zr2 2.121(3) 2_665 ?
O1H H1H 1.0000 . ?
O2H Zr2 2.128(3) 10_556 ?
O2H H2H 1.0000 . ?
O3H H3H 0.8400 . ?
O4H H4H 0.8400 . ?
C1 C2 1.504(5) . ?
C2 C3 1.3900 . ?
C2 C7 1.3900 . ?
C3 C4 1.3900 . ?
C3 H3 0.9500 . ?
C4 C5 1.3900 . ?
C4 H4 0.9500 . ?
C5 C6 1.3900 . ?
C5 C9 1.488(4) . ?
C6 C7 1.3900 . ?
C6 H6 0.9500 . ?
C7 H7 0.9500 . ?
C8 C9 1.388(5) 6_665 ?
C8 C9 1.388(5) . ?
C8 H8 0.9500 . ?
C9 C10 1.414(5) . ?
C10 C11 1.369(5) . ?
C10 H10 0.9500 . ?
C11 C10 1.369(5) 6_665 ?
C11 N1 1.476(7) . ?
N1 C12A 1.385(15) 6_665 ?
N1 C12A 1.385(16) . ?
N1 C12B 1.410(17) 6_665 ?
N1 C12B 1.410(17) . ?
O3A C12A 1.221(9) . ?
C12A C13A 1.418(8) . ?
C13A C15A 1.358(9) . ?
C13A C14 1.388(8) . ?
O3B C12B 1.228(9) . ?
C12B C13B 1.416(9) . ?
C13B C15B 1.369(9) . ?
C13B C14 1.385(8) . ?
C14 C13B 1.385(8) 6_665 ?
C14 C13A 1.388(8) 6_665 ?
C14 C14 1.399(8) 10_557 ?
C15A C15A 1.404(9) 10_557 ?
C15A H15A 0.9500 . ?
C15B C15B 1.396(10) 10_557 ?
C15B H15B 0.9500 . ?

loop_
_geom_torsion_atom_site_label_1
_geom_torsion_atom_site_label_2
_geom_torsion_atom_site_label_3
_geom_torsion_atom_site_label_4
_geom_torsion
_geom_torsion_site_symmetry_1
_geom_torsion_site_symmetry_2
_geom_torsion_site_symmetry_3
_geom_torsion_site_symmetry_4
_geom_torsion_publ_flag
Zr1 O1 C1 O2 3.2(9) . . . . ?
Zr1 O1 C1 C2 -175.8(3) . . . . ?
Zr2 O2 C1 O1 -0.9(9) . . . . ?
Zr2 O2 C1 C2 178.0(3) . . . . ?
O1 C1 C2 C3 -11.5(6) . . . . ?
O2 C1 C2 C3 169.4(4) . . . . ?
O1 C1 C2 C7 168.0(4) . . . . ?
O2 C1 C2 C7 -11.0(6) . . . . ?
C7 C2 C3 C4 0.0 . . . . ?
C1 C2 C3 C4 179.5(4) . . . . ?
C2 C3 C4 C5 0.0 . . . . ?
C3 C4 C5 C6 0.0 . . . . ?
C3 C4 C5 C9 -178.4(4) . . . . ?
C4 C5 C6 C7 0.0 . . . . ?
C9 C5 C6 C7 178.4(4) . . . . ?
C5 C6 C7 C2 0.0 . . . . ?
C3 C2 C7 C6 0.0 . . . . ?
C1 C2 C7 C6 -179.5(4) . . . . ?
C9 C8 C9 C10 -1.6(4) 6_665 . . . ?
C9 C8 C9 C5 178.6(6) 6_665 . . . ?
C4 C5 C9 C8 -38.4(6) . . . . ?
C6 C5 C9 C8 143.2(4) . . . . ?
C4 C5 C9 C10 141.9(5) . . . . ?
C6 C5 C9 C10 -36.6(7) . . . . ?
C8 C9 C10 C11 3.3(9) . . . . ?
C5 C9 C10 C11 -176.9(4) . . . . ?
C9 C10 C11 C10 -1.7(4) . . . 6_665 ?
C9 C10 C11 N1 178.3(4) . . . . ?
C10 C11 N1 C12A 76.1(4) 6_665 . . 6_665 ?
C10 C11 N1 C12A -103.9(4) . . . 6_665 ?
C10 C11 N1 C12A -103.9(4) 6_665 . . . ?
C10 C11 N1 C12A 76.1(4) . . . . ?
C10 C11 N1 C12B 99.7(5) 6_665 . . 6_665 ?
C10 C11 N1 C12B -80.3(5) . . . 6_665 ?
C10 C11 N1 C12B -80.3(5) 6_665 . . . ?
C10 C11 N1 C12B 99.7(5) . . . . ?
C12A N1 C12A O3A -179.6(3) 6_665 . . . ?
C11 N1 C12A O3A 0.4(3) . . . . ?
C12A N1 C12A C13A 0.14(13) 6_665 . . . ?
C11 N1 C12A C13A -179.86(13) . . . . ?
O3A C12A C13A C15A -0.2(4) . . . . ?
N1 C12A C13A C15A -179.9(3) . . . . ?
O3A C12A C13A C14 179.4(4) . . . . ?
N1 C12A C13A C14 -0.3(3) . . . . ?
C12B N1 C12B O3B -180.0(3) 6_665 . . . ?
C11 N1 C12B O3B 0.0(3) . . . . ?
C12B N1 C12B C13B 0.02(13) 6_665 . . . ?
C11 N1 C12B C13B -179.98(13) . . . . ?
O3B C12B C13B C15B 0.4(4) . . . . ?
N1 C12B C13B C15B -179.6(3) . . . . ?
O3B C12B C13B C14 180.0(4) . . . . ?
N1 C12B C13B C14 0.0(3) . . . . ?
C15B C13B C14 C13B 179.6(3) . . . 6_665 ?
C12B C13B C14 C13B 0.02(15) . . . 6_665 ?
C15B C13B C14 C14 -0.4(3) . . . 10_557 ?
C12B C13B C14 C14 -179.97(15) . . . 10_557 ?
C15A C13A C14 C13A 179.8(3) . . . 6_665 ?
C12A C13A C14 C13A 0.15(14) . . . 6_665 ?
C15A C13A C14 C14 -0.2(3) . . . 10_557 ?
C12A C13A C14 C14 -179.85(14) . . . 10_557 ?
C14 C13A C15A C15A 0.2(3) . . . 10_557 ?
C12A C13A C15A C15A 179.85(14) . . . 10_557 ?
C14 C13B C15B C15B 0.4(3) . . . 10_557 ?
C12B C13B C15B C15B 180.00(13) . . . 10_557 ?

loop_
_platon_squeeze_void_nr
_platon_squeeze_void_average_x
_platon_squeeze_void_average_y
_platon_squeeze_void_average_z
_platon_squeeze_void_volume
_platon_squeeze_void_count_electrons
_platon_squeeze_void_content
1 -0.046 -0.004 -0.006 13337 5406 ' '
